data_2310546
loop_
_publ_author_name
'Clearfield, A.'

_publ_section_title
;
 The synthesis and crystal structures of some alkaline earth titanium and
 zirkonium sulfides
;
_journal_name_full 'Acta Crystallographica (1,1948-23,1967)'
_journal_page_first 135
_journal_page_last 142
_journal_volume 16
_journal_year 1963
_chemical_formula_sum 'Ba S3 Ti'
_chemical_name_systematic 'Ba Ti S3'
_space_group_IT_number 186
_symmetry_space_group_name_Hall 'P 6c -2c'
_symmetry_space_group_name_H-M 'P 63 m c'
_cell_angle_alpha 90
_cell_angle_beta 90
_cell_angle_gamma 120
_cell_formula_units_Z 2
_cell_length_a 6.758
_cell_length_b 6.758
_cell_length_c 5.778
_cell_volume 228.531
_citation_journal_id_ASTM ACCRA9
_cod_data_source_file Clearfield_ACCRA9_1963_1900.cif
_cod_data_source_block Ba1S3Ti1
_cod_original_cell_volume 228.5307
_cod_original_formula_sum 'Ba1 S3 Ti1'
_cod_database_code 2310546

loop_
_symmetry_equiv_pos_as_xyz
x,y,z
x-y,x,z+1/2
-y,x-y,z
-x,-y,z+1/2
-x+y,-x,z
y,-x+y,z+1/2
y,x,z+1/2
-x+y,y,z
-x,-x+y,z+1/2
-y,-x,z
x-y,-y,z+1/2
x,x-y,z

loop_
_atom_site_label
_atom_site_type_symbol
_atom_site_fract_x
_atom_site_fract_y
_atom_site_fract_z
_atom_site_occupancy
_atom_site_U_iso_or_equiv
Ba1 Ba+2 0.6667 0.3333 0.25 1 0.0
S1 S-2 0.1667 0.8333 0.25 1 0.0
Ti1 Ti+4 0 0 0.5 1 0.0
